data_7215489
loop_
_publ_author_name
'Dai, Lu-Lu'
'Zhu, Yan-Yu'
'Jiao, Cheng-Qi'
'Sun, Zhen-Gang'
'Shi, Shao-Ping'
'Zhou, Wei'
'Li, Wen-Zhu'
'Sun, Tong'
'Luo, Hui'
'Ma, Ming-Xue'

_publ_section_title
;
 Syntheses, structures, luminescence and molecular recognition properties
 of four new cadmium carboxyphosphonates with 2D layered and 3D
 supramolecular structures
;
_journal_issue 23
_journal_name_full CrystEngComm
_journal_page_first 5050
_journal_paper_doi 10.1039/c4ce00040d
_journal_volume 16
_journal_year 2014
_chemical_formula_sum 'C17 H17 Cd N2 O7 P'
_chemical_formula_weight 504.70
_chemical_name_systematic
; 
 ? 
;
_space_group_IT_number 15
_symmetry_cell_setting monoclinic
_symmetry_space_group_name_Hall '-C 2yc'
_symmetry_space_group_name_H-M 'C 1 2/c 1'
_atom_sites_solution_hydrogens geom
_atom_sites_solution_primary direct
_atom_sites_solution_secondary difmap
_audit_creation_method SHELXL-97
_cell_angle_alpha 90.00
_cell_angle_beta 117.2610(10)
_cell_angle_gamma 90.00
_cell_formula_units_Z 8
_cell_length_a 18.2285(13)
_cell_length_b 12.4643(9)
_cell_length_c 18.4247(19)
_cell_measurement_reflns_used 4127
_cell_measurement_temperature 296(2)
_cell_measurement_theta_max 27.98
_cell_measurement_theta_min 2.49
_cell_volume 3721.2(5)
_computing_cell_refinement 'Bruker SMART'
_computing_data_collection 'Bruker SMART'
_computing_data_reduction 'Bruker SHELXTL'
_computing_molecular_graphics 'Bruker SHELXTL'
_computing_publication_material 'Bruker SHELXTL'
_computing_structure_refinement 'SHELXL-97 (Sheldrick, 1997)'
_computing_structure_solution 'SHELXS-97 (Sheldrick, 1990)'
_diffrn_ambient_temperature 296(2)
_diffrn_measured_fraction_theta_full 0.996
_diffrn_measured_fraction_theta_max 0.996
_diffrn_measurement_device_type 'Smart Apex II CCD'
_diffrn_measurement_method 'omega scans'
_diffrn_radiation_monochromator graphite
_diffrn_radiation_source 'fine-focus sealed tube'
_diffrn_radiation_type MoK\a
_diffrn_radiation_wavelength 0.71073
_diffrn_reflns_av_R_equivalents 0.0224
_diffrn_reflns_av_unetI/netI 0.0273
_diffrn_reflns_limit_h_max 22
_diffrn_reflns_limit_h_min -21
_diffrn_reflns_limit_k_max 14
_diffrn_reflns_limit_k_min -15
_diffrn_reflns_limit_l_max 23
_diffrn_reflns_limit_l_min -22
_diffrn_reflns_number 10369
_diffrn_reflns_theta_full 26.50
_diffrn_reflns_theta_max 26.50
_diffrn_reflns_theta_min 2.06
_diffrn_standards_decay_% 0
_diffrn_standards_interval_count 0
_diffrn_standards_interval_time 0
_diffrn_standards_number 0
_exptl_absorpt_coefficient_mu 1.303
_exptl_absorpt_correction_T_max 0.9413
_exptl_absorpt_correction_T_min 0.6730
_exptl_absorpt_correction_type empirical
_exptl_absorpt_process_details sadabs
_exptl_crystal_colour colorless
_exptl_crystal_density_diffrn 1.802
_exptl_crystal_density_method 'not measured'
_exptl_crystal_description needle
_exptl_crystal_F_000 2016
_exptl_crystal_size_max 0.33
_exptl_crystal_size_mid 0.06
_exptl_crystal_size_min 0.05
_refine_diff_density_max 0.457
_refine_diff_density_min -0.566
_refine_diff_density_rms 0.066
_refine_ls_extinction_method none
_refine_ls_goodness_of_fit_ref 1.021
_refine_ls_hydrogen_treatment constr
_refine_ls_matrix_type full
_refine_ls_number_parameters 253
_refine_ls_number_reflns 3836
_refine_ls_number_restraints 0
_refine_ls_restrained_S_all 1.021
_refine_ls_R_factor_all 0.0396
_refine_ls_R_factor_gt 0.0275
_refine_ls_shift/su_max 0.040
_refine_ls_shift/su_mean 0.001
_refine_ls_structure_factor_coef Fsqd
_refine_ls_weighting_details 'calc w=1/[\s^2^(Fo^2^)+(0.0359P)^2^+3.1203P] where P=(Fo^2^+2Fc^2^)/3'
_refine_ls_weighting_scheme calc
_refine_ls_wR_factor_gt 0.0647
_refine_ls_wR_factor_ref 0.0701
_reflns_number_gt 3116
_reflns_number_total 3836
_reflns_threshold_expression >2sigma(I)
_cod_data_source_file c4ce00040d2.cif
_cod_data_source_block szg201
_cod_depositor_comments
;
The following automatic conversions were performed:

'_symmetry_cell_setting' value 'Monoclinic' changed to 'monoclinic'
according to
/usr/data/users/saulius/crontab/automatic-downloads/rss-feeds/RSC/lib/dictionaries/cif_core.dic
dictionary named 'cif_core.dic' version 2.4.2 from 2011-04-26.

Automatic conversion script
Id: cif_fix_values 2281 2013-09-26 08:29:07Z andrius 

 Adding full bibliography for 7215488--7215491.cif.
;
_cod_original_sg_symbol_H-M 'C2/c  '
_cod_database_code 7215489

loop_
_symmetry_equiv_pos_as_xyz
'x, y, z'
'-x, y, -z+1/2'
'x+1/2, y+1/2, z'
'-x+1/2, y+1/2, -z+1/2'
'-x, -y, -z'
'x, -y, z-1/2'
'-x+1/2, -y+1/2, -z'
'x+1/2, -y+1/2, z-1/2'

loop_
_atom_site_label
_atom_site_type_symbol
_atom_site_fract_x
_atom_site_fract_y
_atom_site_fract_z
_atom_site_U_iso_or_equiv
_atom_site_adp_type
_atom_site_occupancy
_atom_site_symmetry_multiplicity
_atom_site_calc_flag
_atom_site_refinement_flags
Cd1 Cd 0.037286(12) 0.803935(17) 0.050498(11) 0.03466(8) Uani 1 1 d .
P1 P 0.11643(4) 1.00955(6) -0.01833(4) 0.03100(16) Uani 1 1 d .
O1 O 0.10655(15) 0.89624(17) 0.00208(13) 0.0508(6) Uani 1 1 d .
O2 O 0.03975(13) 1.07120(19) -0.06471(13) 0.0528(6) Uani 1 1 d .
O3 O 0.16752(13) 1.0087(2) -0.06762(13) 0.0486(6) Uani 1 1 d .
H3C H 0.1945 0.9503 -0.0580 0.058 Uiso 1 1 d R
O4 O 0.38763(13) 1.30246(18) 0.30588(13) 0.0491(6) Uani 1 1 d .
O5 O 0.33591(13) 1.19900(17) 0.36721(12) 0.0458(5) Uani 1 1 d .
O1W O 0.21655(17) 0.7952(2) 0.92276(17) 0.0796(9) Uani 1 1 d .
H1WC H 0.2393 0.7360 0.9444 0.096 Uiso 1 1 d R
H1WB H 0.1717 0.8021 0.9260 0.119 Uiso 1 1 d R
O2W O 0.0811(2) 0.0217(3) 0.77073(19) 0.1008(11) Uani 1 1 d .
H2WD H 0.0790 0.0622 0.7327 0.121 Uiso 1 1 d R
H2WA H 0.1068 0.0532 0.8165 0.151 Uiso 1 1 d R
N1 N -0.03321(15) 0.7204(2) -0.07743(15) 0.0419(6) Uani 1 1 d .
N2 N -0.03634(16) 0.6551(2) 0.06054(16) 0.0447(6) Uani 1 1 d .
C1 C 0.18155(16) 1.0787(2) 0.07555(16) 0.0310(6) Uani 1 1 d .
C2 C 0.2372(2) 1.1558(3) 0.07973(19) 0.0457(8) Uani 1 1 d .
H2B H 0.2424 1.1730 0.0315 0.055 Uiso 1 1 d R
C3 C 0.2866(2) 1.2079(3) 0.15265(19) 0.0462(8) Uani 1 1 d .
H3B H 0.3246 1.2625 0.1544 0.055 Uiso 1 1 d R
C4 C 0.28059(16) 1.1824(2) 0.22271(16) 0.0334(6) Uani 1 1 d .
C5 C 0.22333(18) 1.1066(2) 0.21820(17) 0.0391(7) Uani 1 1 d .
H5A H 0.2176 1.0900 0.2662 0.047 Uiso 1 1 d R
C6 C 0.17445(19) 1.0548(3) 0.14546(17) 0.0417(7) Uani 1 1 d .
H6A H 0.1349 1.0022 0.1431 0.050 Uiso 1 1 d R
C7 C 0.33703(17) 1.2322(2) 0.30344(17) 0.0363(6) Uani 1 1 d .
C8 C -0.0346(2) 0.7598(3) -0.1451(2) 0.0541(9) Uani 1 1 d .
H8A H -0.0003 0.8206 -0.1403 0.065 Uiso 1 1 d R
C9 C -0.0837(2) 0.7183(3) -0.2216(2) 0.0598(10) Uani 1 1 d .
H9A H -0.0838 0.7488 -0.2695 0.072 Uiso 1 1 d R
C10 C -0.1325(2) 0.6319(4) -0.2276(2) 0.0621(11) Uani 1 1 d .
H10A H -0.1673 0.6008 -0.2798 0.074 Uiso 1 1 d R
C11 C -0.1309(2) 0.5895(3) -0.1582(2) 0.0566(9) Uani 1 1 d .
H11A H -0.1642 0.5283 -0.1612 0.068 Uiso 1 1 d R
C12 C -0.08074(17) 0.6356(2) -0.08329(18) 0.0404(7) Uani 1 1 d .
C13 C -0.07848(17) 0.5954(2) -0.00629(19) 0.0405(7) Uani 1 1 d .
C14 C -0.1165(2) 0.5007(3) -0.0024(2) 0.0567(9) Uani 1 1 d .
H14A H -0.1453 0.4582 -0.0508 0.068 Uiso 1 1 d R
C15 C -0.1132(2) 0.4682(3) 0.0704(3) 0.0629(10) Uani 1 1 d .
H15A H -0.1393 0.4029 0.0738 0.075 Uiso 1 1 d R
C16 C -0.0714(2) 0.5307(3) 0.1375(3) 0.0662(11) Uani 1 1 d .
H16A H -0.0679 0.5101 0.1892 0.079 Uiso 1 1 d R
C17 C -0.0339(2) 0.6229(3) 0.1307(2) 0.0593(10) Uani 1 1 d .
H17A H -0.0050 0.6667 0.1783 0.071 Uiso 1 1 d R

loop_
_atom_site_aniso_label
_atom_site_aniso_U_11
_atom_site_aniso_U_22
_atom_site_aniso_U_33
_atom_site_aniso_U_23
_atom_site_aniso_U_13
_atom_site_aniso_U_12
Cd1 0.03684(12) 0.03290(12) 0.02606(11) -0.00233(8) 0.00736(9) 0.00114(9)
P1 0.0308(4) 0.0348(4) 0.0255(3) -0.0025(3) 0.0112(3) -0.0004(3)
O1 0.0749(15) 0.0358(12) 0.0452(12) -0.0049(10) 0.0305(12) -0.0107(11)
O2 0.0407(12) 0.0617(15) 0.0393(12) -0.0120(11) 0.0040(10) 0.0156(11)
O3 0.0442(12) 0.0681(16) 0.0377(12) -0.0024(11) 0.0222(10) 0.0011(11)
O4 0.0491(12) 0.0493(14) 0.0345(11) -0.0017(10) 0.0067(10) -0.0140(11)
O5 0.0527(13) 0.0499(13) 0.0275(10) -0.0036(9) 0.0121(9) -0.0065(10)
O1W 0.0688(18) 0.104(2) 0.0691(18) -0.0051(16) 0.0347(15) 0.0229(16)
O2W 0.148(3) 0.104(3) 0.073(2) 0.0387(19) 0.070(2) 0.039(2)
N1 0.0417(14) 0.0454(16) 0.0334(13) -0.0064(11) 0.0128(11) -0.0024(12)
N2 0.0448(15) 0.0448(15) 0.0389(14) -0.0046(12) 0.0142(12) -0.0077(12)
C1 0.0309(13) 0.0311(14) 0.0280(13) -0.0016(11) 0.0110(11) 0.0011(11)
C2 0.0571(19) 0.0501(19) 0.0325(16) -0.0020(14) 0.0227(15) -0.0159(16)
C3 0.0530(19) 0.0482(19) 0.0373(17) -0.0066(14) 0.0206(15) -0.0199(15)
C4 0.0304(14) 0.0358(16) 0.0302(14) -0.0011(11) 0.0107(12) 0.0022(11)
C5 0.0468(17) 0.0428(17) 0.0273(14) 0.0002(12) 0.0166(13) -0.0044(14)
C6 0.0455(17) 0.0462(18) 0.0322(15) -0.0033(13) 0.0166(14) -0.0140(14)
C7 0.0351(15) 0.0354(15) 0.0308(15) -0.0016(12) 0.0086(12) 0.0064(13)
C8 0.057(2) 0.063(2) 0.0408(19) -0.0055(16) 0.0204(16) -0.0046(18)
C9 0.060(2) 0.082(3) 0.0350(18) -0.0055(17) 0.0195(16) 0.009(2)
C10 0.050(2) 0.083(3) 0.043(2) -0.0288(19) 0.0127(17) 0.001(2)
C11 0.0495(19) 0.063(2) 0.049(2) -0.0244(18) 0.0158(16) -0.0081(17)
C12 0.0344(15) 0.0404(17) 0.0419(17) -0.0119(13) 0.0136(13) 0.0046(13)
C13 0.0348(15) 0.0368(16) 0.0473(17) -0.0073(14) 0.0166(13) 0.0032(13)
C14 0.054(2) 0.045(2) 0.067(2) -0.0162(18) 0.0242(19) -0.0087(16)
C15 0.058(2) 0.050(2) 0.082(3) 0.007(2) 0.033(2) -0.0065(18)
C16 0.056(2) 0.078(3) 0.060(2) 0.011(2) 0.0219(19) -0.013(2)
C17 0.061(2) 0.070(3) 0.0410(19) -0.0003(17) 0.0175(17) -0.0174(19)

loop_
_atom_type_symbol
_atom_type_description
_atom_type_scat_dispersion_real
_atom_type_scat_dispersion_imag
_atom_type_scat_source
C C 0.0033 0.0016 'International Tables Vol C Tables 4.2.6.8 and 6.1.1.4'
H H 0.0000 0.0000 'International Tables Vol C Tables 4.2.6.8 and 6.1.1.4'
N N 0.0061 0.0033 'International Tables Vol C Tables 4.2.6.8 and 6.1.1.4'
O O 0.0106 0.0060 'International Tables Vol C Tables 4.2.6.8 and 6.1.1.4'
P P 0.1023 0.0942 'International Tables Vol C Tables 4.2.6.8 and 6.1.1.4'
Cd Cd -0.8075 1.2024 'International Tables Vol C Tables 4.2.6.8 and 6.1.1.4'

loop_
_geom_angle_atom_site_label_1
_geom_angle_atom_site_label_2
_geom_angle_atom_site_label_3
_geom_angle
_geom_angle_site_symmetry_1
_geom_angle_site_symmetry_3
O1 Cd1 O2 101.37(9) . 5_575
O1 Cd1 N2 155.46(9) . .
O2 Cd1 N2 97.54(10) 5_575 .
O1 Cd1 N1 88.65(9) . .
O2 Cd1 N1 110.42(8) 5_575 .
N2 Cd1 N1 70.05(9) . .
O1 Cd1 O4 108.44(8) . 4_545
O2 Cd1 O4 86.89(8) 5_575 4_545
N2 Cd1 O4 87.95(8) . 4_545
N1 Cd1 O4 153.18(8) . 4_545
O1 Cd1 O5 88.64(8) . 4_545
O2 Cd1 O5 140.45(7) 5_575 4_545
N2 Cd1 O5 86.64(8) . 4_545
N1 Cd1 O5 107.95(8) . 4_545
O4 Cd1 O5 53.84(7) 4_545 4_545
O2 P1 O1 116.52(15) . .
O2 P1 O3 108.90(13) . .
O1 P1 O3 108.11(13) . .
O2 P1 C1 109.78(12) . .
O1 P1 C1 108.20(13) . .
O3 P1 C1 104.67(12) . .
P1 O1 Cd1 139.63(14) . .
P1 O2 Cd1 142.11(13) . 5_575
P1 O3 H3C 109.0 . .
C7 O4 Cd1 94.86(17) . 4
C7 O5 Cd1 89.34(18) . 4
H1WC O1W H1WB 109.5 . .
H2WD O2W H2WA 109.8 . .
C8 N1 C12 118.8(3) . .
C8 N1 Cd1 122.9(2) . .
C12 N1 Cd1 117.9(2) . .
C17 N2 C13 118.3(3) . .
C17 N2 Cd1 123.2(2) . .
C13 N2 Cd1 118.3(2) . .
C2 C1 C6 118.7(3) . .
C2 C1 P1 122.1(2) . .
C6 C1 P1 119.2(2) . .
C1 C2 C3 121.1(3) . .
C1 C2 H2B 119.2 . .
C3 C2 H2B 119.7 . .
C4 C3 C2 120.1(3) . .
C4 C3 H3B 119.8 . .
C2 C3 H3B 120.1 . .
C5 C4 C3 118.8(3) . .
C5 C4 C7 119.9(3) . .
C3 C4 C7 121.3(3) . .
C6 C5 C4 120.7(3) . .
C6 C5 H5A 119.9 . .
C4 C5 H5A 119.3 . .
C5 C6 C1 120.5(3) . .
C5 C6 H6A 120.0 . .
C1 C6 H6A 119.5 . .
O5 C7 O4 121.5(3) . .
O5 C7 C4 119.6(3) . .
O4 C7 C4 118.8(3) . .
N1 C8 C9 123.0(4) . .
N1 C8 H8A 118.2 . .
C9 C8 H8A 118.8 . .
C10 C9 C8 118.0(4) . .
C10 C9 H9A 120.7 . .
C8 C9 H9A 121.2 . .
C11 C10 C9 119.6(3) . .
C11 C10 H10A 120.1 . .
C9 C10 H10A 120.3 . .
C10 C11 C12 119.4(4) . .
C10 C11 H11A 120.7 . .
C12 C11 H11A 119.8 . .
N1 C12 C11 121.0(3) . .
N1 C12 C13 117.0(2) . .
C11 C12 C13 121.9(3) . .
N2 C13 C14 121.0(3) . .
N2 C13 C12 116.3(3) . .
C14 C13 C12 122.7(3) . .
C15 C14 C13 120.0(3) . .
C15 C14 H14A 120.2 . .
C13 C14 H14A 119.8 . .
C16 C15 C14 118.3(4) . .
C16 C15 H15A 120.9 . .
C14 C15 H15A 120.8 . .
C15 C16 C17 119.5(4) . .
C15 C16 H16A 120.2 . .
C17 C16 H16A 120.3 . .
N2 C17 C16 122.9(3) . .
N2 C17 H17A 118.3 . .
C16 C17 H17A 118.8 . .

loop_
_geom_bond_atom_site_label_1
_geom_bond_atom_site_label_2
_geom_bond_distance
_geom_bond_site_symmetry_2
Cd1 O1 2.179(2) .
Cd1 O2 2.191(2) 5_575
Cd1 N2 2.346(3) .
Cd1 N1 2.349(2) .
Cd1 O4 2.358(2) 4_545
Cd1 O5 2.478(2) 4_545
P1 O2 1.477(2) .
P1 O1 1.493(2) .
P1 O3 1.571(2) .
P1 C1 1.807(3) .
O2 Cd1 2.191(2) 5_575
O3 H3C 0.8500 .
O4 C7 1.258(4) .
O4 Cd1 2.358(2) 4
O5 C7 1.255(4) .
O5 Cd1 2.478(2) 4
O1W H1WC 0.8500 .
O1W H1WB 0.8501 .
O2W H2WD 0.8500 .
O2W H2WA 0.8500 .
N1 C8 1.330(4) .
N1 C12 1.340(4) .
N2 C17 1.334(4) .
N2 C13 1.339(4) .
C1 C2 1.373(4) .
C1 C6 1.385(4) .
C2 C3 1.389(4) .
C2 H2B 0.9601 .
C3 C4 1.382(4) .
C3 H3B 0.9600 .
C4 C5 1.382(4) .
C4 C7 1.501(4) .
C5 C6 1.383(4) .
C5 H5A 0.9599 .
C6 H6A 0.9600 .
C8 C9 1.379(5) .
C8 H8A 0.9601 .
C9 C10 1.369(6) .
C9 H9A 0.9598 .
C10 C11 1.371(5) .
C10 H10A 0.9600 .
C11 C12 1.385(4) .
C11 H11A 0.9601 .
C12 C13 1.487(4) .
C13 C14 1.387(5) .
C14 C15 1.375(6) .
C14 H14A 0.9602 .
C15 C16 1.361(6) .
C15 H15A 0.9600 .
C16 C17 1.372(5) .
C16 H16A 0.9601 .
C17 H17A 0.9601 .
